data_1563042
loop_
_publ_author_name
'Yang, Jie'
'Shen, Lei'
'Yang, Gao-Wen'
'Li, Qiao-Yun'
'Shen, Wei'
'Jin, Jian-Ning'
'Zhao, Jing-Jing'
'Dai, Jian'

_publ_section_title
;
 A set of new transition metal-based coordination complexes dependent upon
 Hpztza ligand (Hpztza=2-(5-(pyrazin-2-yl)-2H-tetrazol-2-yl) acetic acid)
;
_journal_name_full 'Journal of Solid State Chemistry'
_journal_page_first 124
_journal_page_last 133
_journal_paper_doi 10.1016/j.jssc.2011.11.017
_journal_volume 186
_journal_year 2012
_chemical_formula_moiety 'C7 H7 Cl Co N6 O3'
_chemical_formula_sum 'C7 H7 Cl Co N6 O3'
_chemical_formula_weight 317.57
_space_group_IT_number 14
_space_group_name_Hall '-P 2yn'
_space_group_name_H-M_alt 'P 1 21/n 1'
_symmetry_cell_setting monoclinic
_symmetry_space_group_name_Hall '-P 2yn'
_symmetry_space_group_name_H-M 'P 1 21/n 1'
_atom_sites_solution_hydrogens geom
_atom_sites_solution_primary direct
_atom_sites_solution_secondary difmap
_audit_creation_method SHELXL-97
_cell_angle_alpha 90.00
_cell_angle_beta 91.73(3)
_cell_angle_gamma 90.00
_cell_formula_units_Z 4
_cell_length_a 7.7833(16)
_cell_length_b 12.865(3)
_cell_length_c 12.192(2)
_cell_measurement_temperature 291(2)
_cell_volume 1220.3(4)
_computing_molecular_graphics 'SHELXL-97 (Sheldrick, 1997)'
_computing_publication_material 'SHELXL-97 (Sheldrick, 1997)'
_computing_structure_refinement 'SHELXL-97 (Sheldrick, 1997)'
_computing_structure_solution 'SHELXS-97 (Sheldrick, 1990)'
_diffrn_ambient_temperature 291(2)
_diffrn_measured_fraction_theta_full 0.999
_diffrn_measured_fraction_theta_max 0.999
_diffrn_measurement_device_type 'Rigaku mercury'
_diffrn_measurement_method \w
_diffrn_radiation_monochromator graphite
_diffrn_radiation_source 'fine-focus sealed tube'
_diffrn_radiation_type MoK\a
_diffrn_radiation_wavelength 0.71073
_diffrn_reflns_av_R_equivalents 0.0687
_diffrn_reflns_av_sigmaI/netI 0.0508
_diffrn_reflns_limit_h_max 8
_diffrn_reflns_limit_h_min -8
_diffrn_reflns_limit_k_max 14
_diffrn_reflns_limit_k_min -14
_diffrn_reflns_limit_l_max 14
_diffrn_reflns_limit_l_min -14
_diffrn_reflns_number 9473
_diffrn_reflns_theta_full 24.25
_diffrn_reflns_theta_max 24.25
_diffrn_reflns_theta_min 3.06
_diffrn_standards_decay_% 0
_diffrn_standards_interval_count 0
_diffrn_standards_interval_time 0
_diffrn_standards_number 0
_exptl_absorpt_coefficient_mu 1.635
_exptl_absorpt_correction_T_max 0.8536
_exptl_absorpt_correction_T_min 0.7357
_exptl_absorpt_correction_type multi-scan
_exptl_crystal_density_diffrn 1.729
_exptl_crystal_density_method 'not measured'
_exptl_crystal_F_000 636
_exptl_crystal_size_max 0.20
_exptl_crystal_size_mid 0.18
_exptl_crystal_size_min 0.10
_refine_diff_density_max 0.333
_refine_diff_density_min -0.433
_refine_diff_density_rms 0.079
_refine_ls_extinction_method none
_refine_ls_goodness_of_fit_ref 0.959
_refine_ls_hydrogen_treatment constr
_refine_ls_matrix_type full
_refine_ls_number_parameters 160
_refine_ls_number_reflns 1968
_refine_ls_number_restraints 0
_refine_ls_restrained_S_all 0.959
_refine_ls_R_factor_all 0.0674
_refine_ls_R_factor_gt 0.0486
_refine_ls_shift/su_max 0.003
_refine_ls_shift/su_mean 0.001
_refine_ls_structure_factor_coef Fsqd
_refine_ls_weighting_details 'calc w=1/[\s^2^(Fo^2^)+(0.1000P)^2^+0.0000P] where P=(Fo^2^+2Fc^2^)/3'
_refine_ls_weighting_scheme calc
_refine_ls_wR_factor_gt 0.1297
_refine_ls_wR_factor_ref 0.1420
_reflns_number_gt 1602
_reflns_number_total 1968
_reflns_threshold_expression >2sigma(I)
_cod_data_source_file JSSC-2012-186-124.CIF
_cod_data_source_block t6
_cod_original_sg_symbol_H-M 'P 21/n'
_cod_database_code 1563042

loop_
_symmetry_equiv_pos_as_xyz
'x, y, z'
'-x+1/2, y+1/2, -z+1/2'
'-x, -y, -z'
'x-1/2, -y-1/2, z-1/2'

loop_
_atom_site_label
_atom_site_type_symbol
_atom_site_fract_x
_atom_site_fract_y
_atom_site_fract_z
_atom_site_U_iso_or_equiv
_atom_site_adp_type
_atom_site_occupancy
_atom_site_symmetry_multiplicity
_atom_site_calc_flag
_atom_site_refinement_flags
_atom_site_disorder_assembly
_atom_site_disorder_group
N6 N -0.1157(5) 0.7238(3) -0.1085(3) 0.0249(9) Uani 1 1 d . . .
N4 N 0.1210(5) 0.9492(3) -0.1986(3) 0.0236(9) Uani 1 1 d . . .
N1 N 0.1545(5) 0.8484(3) -0.0514(3) 0.0232(9) Uani 1 1 d . . .
N3 N 0.2550(4) 0.9771(3) -0.1343(3) 0.0223(9) Uani 1 1 d . . .
N2 N 0.2785(5) 0.9190(3) -0.0453(3) 0.0239(9) Uani 1 1 d . . .
C3 C 0.0601(5) 0.8687(3) -0.1437(4) 0.0211(10) Uani 1 1 d . . .
C4 C -0.0840(6) 0.8020(3) -0.1768(4) 0.0221(10) Uani 1 1 d . . .
C7 C -0.2432(7) 0.6596(4) -0.1385(4) 0.0363(13) Uani 1 1 d . . .
H7 H -0.2707 0.6047 -0.0926 0.044 Uiso 1 1 calc R . .
C5 C -0.1761(6) 0.8155(3) -0.2749(4) 0.0234(11) Uani 1 1 d . . .
H5 H -0.1486 0.8706 -0.3207 0.028 Uiso 1 1 calc R . .
N5 N -0.3037(5) 0.7509(3) -0.3049(3) 0.0269(10) Uani 1 1 d . . .
C6 C -0.3354(6) 0.6727(4) -0.2362(4) 0.0348(13) Uani 1 1 d . . .
H6 H -0.4223 0.6257 -0.2547 0.042 Uiso 1 1 calc R . .
C2 C 0.3612(6) 1.0681(3) -0.1567(4) 0.0292(12) Uani 1 1 d . . .
H2A H 0.3909 1.0681 -0.2334 0.035 Uiso 1 1 calc R . .
H2B H 0.4671 1.0644 -0.1128 0.035 Uiso 1 1 calc R . .
C1 C 0.2668(6) 1.1691(4) -0.1303(4) 0.0271(12) Uani 1 1 d . . .
O1 O 0.1193(4) 1.1612(2) -0.0926(3) 0.0262(8) Uani 1 1 d . . .
O2 O 0.3468(5) 1.2491(3) -0.1510(4) 0.0576(13) Uani 1 1 d . . .
Co1 Co -0.04844(8) 1.27658(5) -0.04334(5) 0.0225(3) Uani 1 1 d . . .
Cl1 Cl -0.23617(15) 1.40170(9) 0.03102(9) 0.0356(4) Uani 1 1 d . . .
O3 O 0.09739(15) 1.38840(9) -0.12603(9) 0.0357(9) Uani 1 1 d R . .
H3A H 0.0998 1.4525 -0.1423 0.053 Uiso 1 1 d R . .
H3B H 0.1879 1.3605 -0.1506 0.053 Uiso 1 1 d R . .

loop_
_atom_site_aniso_label
_atom_site_aniso_U_11
_atom_site_aniso_U_22
_atom_site_aniso_U_33
_atom_site_aniso_U_23
_atom_site_aniso_U_13
_atom_site_aniso_U_12
N6 0.028(2) 0.026(2) 0.020(2) -0.0005(17) -0.0097(17) -0.0054(17)
N4 0.026(2) 0.023(2) 0.022(2) -0.0002(17) -0.0015(17) -0.0046(17)
N1 0.020(2) 0.025(2) 0.024(2) 0.0030(17) -0.0061(16) -0.0012(17)
N3 0.021(2) 0.021(2) 0.024(2) -0.0016(17) 0.0014(17) -0.0013(17)
N2 0.022(2) 0.020(2) 0.030(2) 0.0025(17) -0.0038(17) -0.0008(17)
C3 0.017(2) 0.024(3) 0.022(3) 0.000(2) -0.0027(19) -0.0001(19)
C4 0.027(3) 0.018(2) 0.022(3) -0.001(2) 0.0019(19) -0.001(2)
C7 0.052(4) 0.032(3) 0.024(3) 0.013(2) -0.011(2) -0.014(3)
C5 0.027(3) 0.022(3) 0.021(3) 0.0015(19) -0.003(2) -0.001(2)
N5 0.031(3) 0.026(2) 0.023(2) 0.0023(18) -0.0093(18) -0.0014(18)
C6 0.032(3) 0.034(3) 0.038(3) 0.006(2) -0.014(2) -0.014(2)
C2 0.024(3) 0.026(3) 0.038(3) 0.001(2) 0.005(2) -0.006(2)
C1 0.033(3) 0.024(3) 0.024(3) 0.004(2) -0.003(2) -0.003(2)
O1 0.0227(19) 0.0224(18) 0.034(2) 0.0009(14) 0.0017(15) -0.0027(14)
O2 0.048(3) 0.026(2) 0.101(4) 0.001(2) 0.035(3) -0.0113(18)
Co1 0.0263(4) 0.0208(4) 0.0199(4) 0.0015(3) -0.0055(3) -0.0018(3)
Cl1 0.0418(8) 0.0300(7) 0.0347(8) -0.0074(5) -0.0031(6) 0.0053(6)
O3 0.047(2) 0.0250(19) 0.035(2) 0.0066(16) 0.0063(16) -0.0014(16)

loop_
_atom_type_symbol
_atom_type_description
_atom_type_scat_dispersion_real
_atom_type_scat_dispersion_imag
_atom_type_scat_source
C C 0.0033 0.0016 'International Tables Vol C Tables 4.2.6.8 and 6.1.1.4'
H H 0.0000 0.0000 'International Tables Vol C Tables 4.2.6.8 and 6.1.1.4'
N N 0.0061 0.0033 'International Tables Vol C Tables 4.2.6.8 and 6.1.1.4'
O O 0.0106 0.0060 'International Tables Vol C Tables 4.2.6.8 and 6.1.1.4'
Cl Cl 0.1484 0.1585 'International Tables Vol C Tables 4.2.6.8 and 6.1.1.4'
Co Co 0.3494 0.9721 'International Tables Vol C Tables 4.2.6.8 and 6.1.1.4'

loop_
_geom_angle_atom_site_label_1
_geom_angle_atom_site_label_2
_geom_angle_atom_site_label_3
_geom_angle
_geom_angle_site_symmetry_1
_geom_angle_site_symmetry_3
C7 N6 C4 116.5(4) . .
C7 N6 Co1 129.3(3) . 3_575
C4 N6 Co1 114.2(3) . 3_575
C3 N4 N3 101.4(3) . .
N2 N1 C3 106.9(4) . .
N2 N1 Co1 140.4(3) . 3_575
C3 N1 Co1 112.5(3) . 3_575
N2 N3 N4 114.6(3) . .
N2 N3 C2 122.6(4) . .
N4 N3 C2 122.7(4) . .
N3 N2 N1 104.9(3) . .
N4 C3 N1 112.1(4) . .
N4 C3 C4 127.0(4) . .
N1 C3 C4 120.8(4) . .
N6 C4 C5 122.2(4) . .
N6 C4 C3 115.2(4) . .
C5 C4 C3 122.5(4) . .
N6 C7 C6 121.6(4) . .
N6 C7 H7 119.2 . .
C6 C7 H7 119.2 . .
N5 C5 C4 121.2(4) . .
N5 C5 H5 119.4 . .
C4 C5 H5 119.4 . .
C5 N5 C6 116.5(4) . .
C5 N5 Co1 120.5(3) . 2_444
C6 N5 Co1 123.0(3) . 2_444
N5 C6 C7 122.1(4) . .
N5 C6 H6 119.0 . .
C7 C6 H6 119.0 . .
N3 C2 C1 111.2(4) . .
N3 C2 H2A 109.4 . .
C1 C2 H2A 109.4 . .
N3 C2 H2B 109.4 . .
C1 C2 H2B 109.4 . .
H2A C2 H2B 108.0 . .
O2 C1 O1 128.0(5) . .
O2 C1 C2 114.6(4) . .
O1 C1 C2 117.3(4) . .
C1 O1 Co1 129.7(3) . .
O1 Co1 O3 89.83(9) . .
O1 Co1 N1 82.90(14) . 3_575
O3 Co1 N1 169.92(10) . 3_575
O1 Co1 N5 88.10(13) . 2_454
O3 Co1 N5 88.59(11) . 2_454
N1 Co1 N5 98.10(14) 3_575 2_454
O1 Co1 N6 83.61(14) . 3_575
O3 Co1 N6 95.49(10) . 3_575
N1 Co1 N6 76.82(14) 3_575 3_575
N5 Co1 N6 170.73(14) 2_454 3_575
O1 Co1 Cl1 174.26(9) . .
O3 Co1 Cl1 93.81(5) . .
N1 Co1 Cl1 92.93(11) 3_575 .
N5 Co1 Cl1 96.41(11) 2_454 .
N6 Co1 Cl1 91.63(11) 3_575 .
Co1 O3 H3A 142.3 . .
Co1 O3 H3B 110.1 . .
H3A O3 H3B 107.6 . .

loop_
_geom_bond_atom_site_label_1
_geom_bond_atom_site_label_2
_geom_bond_distance
_geom_bond_site_symmetry_2
N6 C7 1.333(6) .
N6 C4 1.335(6) .
N6 Co1 2.217(4) 3_575
N4 C3 1.329(6) .
N4 N3 1.335(5) .
N1 N2 1.326(5) .
N1 C3 1.351(5) .
N1 Co1 2.158(4) 3_575
N3 N2 1.325(5) .
N3 C2 1.465(6) .
C3 C4 1.459(6) .
C4 C5 1.386(6) .
C7 C6 1.382(7) .
C7 H7 0.9300 .
C5 N5 1.337(5) .
C5 H5 0.9300 .
N5 C6 1.337(6) .
N5 Co1 2.174(4) 2_444
C6 H6 0.9300 .
C2 C1 1.531(6) .
C2 H2A 0.9700 .
C2 H2B 0.9700 .
C1 O2 1.233(6) .
C1 O1 1.253(5) .
O1 Co1 2.078(3) .
Co1 O3 2.1080(14) .
Co1 N1 2.158(4) 3_575
Co1 N5 2.174(4) 2_454
Co1 N6 2.217(4) 3_575
Co1 Cl1 2.3724(13) .
O3 H3A 0.8480 .
O3 H3B 0.8531 .
